data_4038477
loop_
_publ_author_name
'Zheng, Nian'
'Liu, Ce'
'Ding, Ya-Nan'
'Shi, Wei-Yu'
'Zhang, Bo-Sheng'
'Liang, Yong-Min'

_publ_section_title
;
 Copper-Catalyzed Three-Component Redox-Neutral Ring Opening of
 Benzothiazoles to 1-Amino-<i>N</i>-(2-(phenylthio)phenyl)methanimine.
;
_journal_issue 12
_journal_name_full 'The Journal of organic chemistry'
_journal_page_first 7666
_journal_page_last 7673
_journal_paper_doi 10.1021/acs.joc.9b03489
_journal_volume 85
_journal_year 2020
_chemical_formula_moiety 'C18 H17 F3 N2 O S'
_chemical_formula_sum 'C18 H17 F3 N2 O S'
_chemical_formula_weight 366.39
_space_group_crystal_system monoclinic
_space_group_IT_number 14
_space_group_name_Hall '-P 2yn'
_space_group_name_H-M_alt 'P 1 21/n 1'
_atom_sites_solution_hydrogens geom
_atom_sites_solution_primary direct
_audit_creation_date 2019-05-31
_audit_creation_method
;
Olex2 1.2
(compiled 2018.05.29 svn.r3508 for OlexSys, GUI svn.r5506)
;
_cell_angle_alpha 90
_cell_angle_beta 91.968(2)
_cell_angle_gamma 90
_cell_formula_units_Z 4
_cell_length_a 7.56093(16)
_cell_length_b 10.6632(2)
_cell_length_c 22.1615(5)
_cell_measurement_reflns_used 2748
_cell_measurement_temperature 290.73(10)
_cell_measurement_theta_max 69.1520
_cell_measurement_theta_min 7.9790
_cell_volume 1785.69(6)
_computing_cell_refinement 'CrysAlisPro 1.171.38.43f (Rigaku OD, 2015)'
_computing_data_collection 'CrysAlisPro 1.171.38.43f (Rigaku OD, 2015)'
_computing_data_reduction 'CrysAlisPro 1.171.38.43f (Rigaku OD, 2015)'
_computing_molecular_graphics 'Olex2 (Dolomanov et al., 2009)'
_computing_publication_material 'Olex2 (Dolomanov et al., 2009)'
_computing_structure_refinement 'ShelXL (Sheldrick, 2015)'
_computing_structure_solution 'ShelXS (Sheldrick, 2008)'
_diffrn_ambient_environment air
_diffrn_ambient_temperature 290.73(10)
_diffrn_detector 'CCD plate'
_diffrn_detector_area_resol_mean 16.0733
_diffrn_detector_type Eos
_diffrn_measured_fraction_theta_full 0.997
_diffrn_measured_fraction_theta_max 0.997
_diffrn_measurement_details
;
List of Runs (angles in degrees, time in seconds):

  # Type    Start    End  Width  t~exp~   \w     \q     \k     \f   Frames
--------------------------------------------------------------------------
  1  \w    -36.00 -11.00   1.00    1.00    --    0.00 107.00  90.00   25
  2  \w    -71.00   2.00   1.00    1.00    --    0.00 -38.00 -30.00   73
  3  \w      2.00  96.00   1.00    1.00    --   54.00 -99.00  60.00   94
  4  \w     60.00 121.00   1.00    1.00    --  108.00 -63.00  90.00   61
  5  \w     39.00 128.00   1.00    1.00    --  108.00 -77.00 -60.00   89
  6  \w     88.00 124.00   1.00    1.00    --   54.00  38.00-150.00   36
  7  \w     80.00 177.00   1.00    1.00    --  108.00  77.00-150.00   97
  8  \w    132.00 176.00   1.00    1.00    --  108.00 111.00-120.00   44
  9  \w    117.00 148.00   1.00    1.00    --  108.00 111.00  60.00   31
 10  \w    108.00 148.00   1.00    1.00    --  108.00  63.00 120.00   40
 11  \w    101.00 153.00   1.00    1.00    --  108.00 111.00 150.00   52
 12  \w     74.00 126.00   1.00    1.00    --  108.00 178.00   0.00   52
 13  \w     48.00 119.00   1.00    1.00    --   54.00  57.00-180.00   71
 14  \w     54.00 115.00   1.00    1.00    --  108.00-111.00 -90.00   61
 15  \w    -11.00  42.00   1.00    1.00    --   54.00 -77.00 -30.00   53
;
_diffrn_measurement_device 'four-circle diffractometer'
_diffrn_measurement_device_type 'SuperNova, Dual, Cu at zero, Eos'
_diffrn_measurement_method '\w scans'
_diffrn_orient_matrix_type 'CrysAlisPro convention (1999,Acta A55,543-557)'
_diffrn_orient_matrix_UB_11 -0.0310508000
_diffrn_orient_matrix_UB_12 0.0964254000
_diffrn_orient_matrix_UB_13 0.0503535000
_diffrn_orient_matrix_UB_21 0.1110477000
_diffrn_orient_matrix_UB_22 -0.0807405000
_diffrn_orient_matrix_UB_23 0.0447114000
_diffrn_orient_matrix_UB_31 0.1680452000
_diffrn_orient_matrix_UB_32 0.0712680000
_diffrn_orient_matrix_UB_33 -0.0173632000
_diffrn_radiation_monochromator mirror
_diffrn_radiation_probe x-ray
_diffrn_radiation_type CuK\a
_diffrn_radiation_wavelength 1.54184
_diffrn_reflns_av_R_equivalents 0.0164
_diffrn_reflns_av_unetI/netI 0.0203
_diffrn_reflns_Laue_measured_fraction_full 0.997
_diffrn_reflns_Laue_measured_fraction_max 0.997
_diffrn_reflns_limit_h_max 9
_diffrn_reflns_limit_h_min -7
_diffrn_reflns_limit_k_max 12
_diffrn_reflns_limit_k_min -7
_diffrn_reflns_limit_l_max 26
_diffrn_reflns_limit_l_min -24
_diffrn_reflns_number 6327
_diffrn_reflns_point_group_measured_fraction_full 0.997
_diffrn_reflns_point_group_measured_fraction_max 0.997
_diffrn_reflns_theta_full 66.600
_diffrn_reflns_theta_max 66.600
_diffrn_reflns_theta_min 3.992
_diffrn_source 'micro-focus sealed X-ray tube'
_diffrn_source_type 'SuperNova (Cu) X-ray Source'
_exptl_absorpt_coefficient_mu 1.959
_exptl_absorpt_correction_T_max 1.00000
_exptl_absorpt_correction_T_min 0.79769
_exptl_absorpt_correction_type multi-scan
_exptl_absorpt_process_details
;
CrysAlisPro 1.171.38.43f (Rigaku Oxford Diffraction, 2015)
Empirical absorption correction using spherical harmonics,
 implemented in SCALE3 ABSPACK scaling algorithm.
;
_exptl_crystal_colour 'clear light colourless'
_exptl_crystal_colour_lustre clear
_exptl_crystal_colour_modifier light
_exptl_crystal_colour_primary colourless
_exptl_crystal_density_diffrn 1.363
_exptl_crystal_description block
_exptl_crystal_F_000 760
_exptl_crystal_size_max 0.19
_exptl_crystal_size_mid 0.15
_exptl_crystal_size_min 0.12
_refine_diff_density_max 0.240
_refine_diff_density_min -0.199
_refine_diff_density_rms 0.036
_refine_ls_extinction_method none
_refine_ls_goodness_of_fit_ref 1.058
_refine_ls_hydrogen_treatment constr
_refine_ls_matrix_type full
_refine_ls_number_parameters 226
_refine_ls_number_reflns 3135
_refine_ls_number_restraints 0
_refine_ls_restrained_S_all 1.058
_refine_ls_R_factor_all 0.0460
_refine_ls_R_factor_gt 0.0401
_refine_ls_shift/su_max 0.000
_refine_ls_shift/su_mean 0.000
_refine_ls_structure_factor_coef Fsqd
_refine_ls_weighting_details 'w=1/[\s^2^(Fo^2^)+(0.0534P)^2^+0.4255P] where P=(Fo^2^+2Fc^2^)/3'
_refine_ls_weighting_scheme calc
_refine_ls_wR_factor_gt 0.1036
_refine_ls_wR_factor_ref 0.1095
_reflns_Friedel_coverage 0.000
_reflns_number_gt 2753
_reflns_number_total 3135
_reflns_threshold_expression 'I > 2\s(I)'
_cod_data_source_file jo9b03489_si_003.cif
_cod_data_source_block zhennian_0523
_cod_depositor_comments 'Adding full bibliography for 4038476--4038478.cif.'
_cod_original_cell_volume 1785.69(7)
_cod_database_code 4038477
_shelx_shelxl_version_number 2018/3
_shelx_space_group_comment
;
The symmetry employed for this shelxl refinement is uniquely defined
by the following loop, which should always be used as a source of
symmetry information in preference to the above space-group names.
They are only intended as comments.
;
_reflns_odcompleteness_completeness 99.70
_reflns_odcompleteness_iscentric 1
_reflns_odcompleteness_theta 66.97
_olex2_refinement_description
;
1. Fixed Uiso
 At 1.2 times of:
  All C(H) groups, All C(H,H) groups
2.a Secondary CH2 refined with riding coordinates:
 C21(H21A,H21B), C22(H22A,H22B), C23(H23A,H23B), C25(H25A,H25B)
2.b Aromatic/amide H refined with riding coordinates:
 C7(H7), C9(H9), C12(H12), C13(H13), C15(H15), C16(H16), C17(H17), C18(H18),
 C19(H19)
;
_olex2_date_sample_data_collection 2019-05-24
_olex2_submission_special_instructions 'No special instructions were received'
_oxdiff_exptl_absorpt_empirical_details
;
Empirical correction (ABSPACK) includes:
- Absorption correction using spherical harmonics
- Frame scaling
;
_oxdiff_exptl_absorpt_empirical_full_max 1.243
_oxdiff_exptl_absorpt_empirical_full_min 0.798

loop_
_space_group_symop_operation_xyz
'x, y, z'
'-x+1/2, y+1/2, -z+1/2'
'-x, -y, -z'
'x-1/2, -y-1/2, z-1/2'

loop_
_atom_site_label
_atom_site_type_symbol
_atom_site_fract_x
_atom_site_fract_y
_atom_site_fract_z
_atom_site_U_iso_or_equiv
_atom_site_adp_type
_atom_site_occupancy
_atom_site_site_symmetry_order
_atom_site_calc_flag
_atom_site_refinement_flags_posn
_atom_site_refinement_flags_adp
_atom_site_refinement_flags_occupancy
_atom_site_disorder_assembly
_atom_site_disorder_group
S1 S 0.96377(6) 0.56274(4) 0.19623(2) 0.05623(17) Uani 1 1 d . . . . .
N2 N 1.02062(18) 0.28683(13) 0.17806(6) 0.0459(3) Uani 1 1 d . . . . .
C3 C 1.0590(2) 0.32578(16) 0.23714(7) 0.0432(4) Uani 1 1 d . . . . .
C4 C 1.0415(2) 0.45362(17) 0.25103(8) 0.0473(4) Uani 1 1 d . . . . .
C5 C 0.7518(2) 0.50398(15) 0.17424(8) 0.0442(4) Uani 1 1 d . . . . .
C6 C 0.6716(2) 0.53822(17) 0.11890(8) 0.0529(4) Uani 1 1 d . . . . .
C7 C 0.6588(2) 0.42584(17) 0.21187(9) 0.0525(4) Uani 1 1 d . . . . .
H7 H 0.709925 0.401667 0.248819 0.063 Uiso 1 1 calc R . . . .
O8 O 0.7434(3) 0.0892(2) 0.00176(7) 0.1018(7) Uani 1 1 d . . . . .
C9 C 1.1255(2) 0.24585(19) 0.28236(8) 0.0531(4) Uani 1 1 d . . . . .
H9 H 1.133952 0.160329 0.274743 0.064 Uiso 1 1 calc R . . . .
F10 F 0.8316(2) 0.72257(14) 0.09873(8) 0.1046(5) Uani 1 1 d . . . . .
N11 N 0.9067(3) 0.13882(16) 0.11278(7) 0.0644(5) Uani 1 1 d . . . . .
C12 C 1.1669(3) 0.4186(2) 0.35080(9) 0.0685(6) Uani 1 1 d . . . . .
H12 H 1.205985 0.449503 0.388175 0.082 Uiso 1 1 calc R . . . .
C13 C 0.9412(2) 0.18337(17) 0.16828(8) 0.0504(4) Uani 1 1 d . . . . .
H13 H 0.905522 0.136710 0.201173 0.060 Uiso 1 1 calc R . . . .
F14 F 0.9002(3) 0.56188(18) 0.05064(9) 0.1305(7) Uani 1 1 d . . . . .
C15 C 0.4137(3) 0.4177(2) 0.14154(12) 0.0744(6) Uani 1 1 d . . . . .
H15 H 0.300938 0.388949 0.130741 0.089 Uiso 1 1 calc R . . . .
C16 C 0.5028(3) 0.4950(2) 0.10337(11) 0.0686(6) Uani 1 1 d . . . . .
H16 H 0.449495 0.518651 0.066678 0.082 Uiso 1 1 calc R . . . .
C17 C 0.4922(3) 0.3835(2) 0.19546(11) 0.0657(6) Uani 1 1 d . . . . .
H17 H 0.432344 0.331058 0.221352 0.079 Uiso 1 1 calc R . . . .
C18 C 1.0965(3) 0.4991(2) 0.30754(9) 0.0600(5) Uani 1 1 d . . . . .
H18 H 1.085804 0.584075 0.316133 0.072 Uiso 1 1 calc R . . . .
C19 C 1.1790(3) 0.2923(2) 0.33842(9) 0.0634(5) Uani 1 1 d . . . . .
H19 H 1.223418 0.237782 0.367975 0.076 Uiso 1 1 calc R . . . .
F20 F 0.6586(3) 0.6573(2) 0.02946(8) 0.1409(8) Uani 1 1 d . . . . .
C21 C 0.8120(4) 0.2104(3) 0.01473(11) 0.0917(8) Uani 1 1 d . . . . .
H21A H 0.719559 0.262473 0.030771 0.110 Uiso 1 1 calc R . . . .
H21B H 0.850713 0.248811 -0.022234 0.110 Uiso 1 1 calc R . . . .
C22 C 0.6806(4) 0.0335(3) 0.05481(11) 0.0946(9) Uani 1 1 d . . . . .
H22A H 0.630592 -0.048132 0.045031 0.113 Uiso 1 1 calc R . . . .
H22B H 0.587334 0.085169 0.070630 0.113 Uiso 1 1 calc R . . . .
C23 C 0.9635(3) 0.2036(2) 0.05925(9) 0.0733(6) Uani 1 1 d . . . . .
H23A H 1.061287 0.158890 0.041915 0.088 Uiso 1 1 calc R . . . .
H23B H 1.003396 0.287529 0.069790 0.088 Uiso 1 1 calc R . . . .
C24 C 0.7639(4) 0.6188(2) 0.07485(10) 0.0778(7) Uani 1 1 d . . . . .
C25 C 0.8226(4) 0.0188(2) 0.10118(11) 0.0795(7) Uani 1 1 d . . . . .
H25A H 0.773945 -0.013175 0.138086 0.095 Uiso 1 1 calc R . . . .
H25B H 0.909387 -0.040921 0.087536 0.095 Uiso 1 1 calc R . . . .

loop_
_atom_site_aniso_label
_atom_site_aniso_U_11
_atom_site_aniso_U_22
_atom_site_aniso_U_33
_atom_site_aniso_U_23
_atom_site_aniso_U_13
_atom_site_aniso_U_12
S1 0.0535(3) 0.0465(3) 0.0679(3) 0.0052(2) -0.0084(2) -0.01471(19)
N2 0.0486(8) 0.0474(8) 0.0418(7) -0.0025(6) 0.0015(6) -0.0059(6)
C3 0.0361(8) 0.0527(9) 0.0409(8) -0.0017(7) 0.0024(6) -0.0035(7)
C4 0.0411(8) 0.0528(10) 0.0479(9) -0.0028(8) 0.0010(7) -0.0062(7)
C5 0.0431(8) 0.0373(8) 0.0523(9) -0.0030(7) 0.0036(7) -0.0022(7)
C6 0.0555(10) 0.0484(10) 0.0547(10) -0.0010(8) -0.0009(8) -0.0041(8)
C7 0.0469(9) 0.0513(10) 0.0599(11) 0.0036(8) 0.0098(8) 0.0009(8)
O8 0.1176(15) 0.1345(16) 0.0520(9) 0.0000(10) -0.0140(9) -0.0598(13)
C9 0.0485(10) 0.0595(11) 0.0512(10) 0.0005(8) 0.0004(8) 0.0019(8)
F10 0.1355(13) 0.0672(9) 0.1097(12) 0.0303(8) -0.0163(10) -0.0362(9)
N11 0.0903(12) 0.0561(10) 0.0464(8) -0.0013(7) -0.0043(8) -0.0262(9)
C12 0.0662(13) 0.0939(17) 0.0446(10) -0.0136(10) -0.0076(9) -0.0011(11)
C13 0.0572(10) 0.0515(10) 0.0422(9) 0.0043(8) -0.0015(7) -0.0079(8)
F14 0.1561(17) 0.1210(14) 0.1197(14) 0.0198(11) 0.0800(13) -0.0105(12)
C15 0.0435(10) 0.0760(15) 0.1033(18) -0.0094(13) -0.0022(11) -0.0115(10)
C16 0.0600(12) 0.0718(14) 0.0730(13) -0.0045(11) -0.0149(10) -0.0032(10)
C17 0.0445(10) 0.0612(12) 0.0924(16) 0.0050(11) 0.0174(10) -0.0055(9)
C18 0.0599(11) 0.0643(12) 0.0554(11) -0.0158(9) -0.0024(9) -0.0058(9)
C19 0.0605(11) 0.0825(15) 0.0466(10) 0.0059(10) -0.0063(8) 0.0047(10)
F20 0.1578(17) 0.1660(18) 0.0952(12) 0.0690(12) -0.0474(12) -0.0478(15)
C21 0.113(2) 0.108(2) 0.0536(12) 0.0193(13) -0.0059(13) -0.0329(17)
C22 0.1011(19) 0.115(2) 0.0666(14) 0.0064(14) -0.0121(13) -0.0544(17)
C23 0.0883(15) 0.0860(16) 0.0459(11) -0.0062(10) 0.0079(10) -0.0342(13)
C24 0.0958(18) 0.0736(15) 0.0632(13) 0.0152(11) -0.0085(13) -0.0175(13)
C25 0.1111(19) 0.0580(13) 0.0684(14) -0.0033(11) -0.0123(13) -0.0298(13)

loop_
_atom_type_symbol
_atom_type_description
_atom_type_scat_dispersion_real
_atom_type_scat_dispersion_imag
_atom_type_scat_source
C C 0.0181 0.0091 'International Tables Vol C Tables 4.2.6.8 and 6.1.1.4'
H H 0.0000 0.0000 'International Tables Vol C Tables 4.2.6.8 and 6.1.1.4'
F F 0.0727 0.0534 'International Tables Vol C Tables 4.2.6.8 and 6.1.1.4'
N N 0.0311 0.0180 'International Tables Vol C Tables 4.2.6.8 and 6.1.1.4'
O O 0.0492 0.0322 'International Tables Vol C Tables 4.2.6.8 and 6.1.1.4'
S S 0.3331 0.5567 'International Tables Vol C Tables 4.2.6.8 and 6.1.1.4'

loop_
_geom_angle_atom_site_label_1
_geom_angle_atom_site_label_2
_geom_angle_atom_site_label_3
_geom_angle
_geom_angle_site_symmetry_1
_geom_angle_site_symmetry_3
_geom_angle_publ_flag
C4 S1 C5 103.43(8) . . ?
C13 N2 C3 120.02(15) . . ?
N2 C3 C4 118.46(15) . . ?
N2 C3 C9 123.39(16) . . ?
C9 C3 C4 118.00(16) . . ?
C3 C4 S1 121.32(13) . . ?
C18 C4 S1 118.06(15) . . ?
C18 C4 C3 120.48(17) . . ?
C6 C5 S1 120.62(13) . . ?
C7 C5 S1 121.27(14) . . ?
C7 C5 C6 118.09(16) . . ?
C5 C6 C24 121.75(17) . . ?
C16 C6 C5 119.85(18) . . ?
C16 C6 C24 118.38(19) . . ?
C5 C7 H7 119.4 . . ?
C17 C7 C5 121.12(19) . . ?
C17 C7 H7 119.4 . . ?
C22 O8 C21 110.22(19) . . ?
C3 C9 H9 119.6 . . ?
C19 C9 C3 120.83(19) . . ?
C19 C9 H9 119.6 . . ?
C13 N11 C23 121.98(16) . . ?
C13 N11 C25 123.24(17) . . ?
C25 N11 C23 114.62(17) . . ?
C18 C12 H12 120.1 . . ?
C19 C12 H12 120.1 . . ?
C19 C12 C18 119.74(18) . . ?
N2 C13 N11 122.79(17) . . ?
N2 C13 H13 118.6 . . ?
N11 C13 H13 118.6 . . ?
C16 C15 H15 120.3 . . ?
C17 C15 H15 120.3 . . ?
C17 C15 C16 119.45(19) . . ?
C6 C16 H16 119.6 . . ?
C15 C16 C6 120.8(2) . . ?
C15 C16 H16 119.6 . . ?
C7 C17 H17 119.7 . . ?
C15 C17 C7 120.7(2) . . ?
C15 C17 H17 119.7 . . ?
C4 C18 H18 119.9 . . ?
C12 C18 C4 120.29(19) . . ?
C12 C18 H18 119.9 . . ?
C9 C19 H19 119.7 . . ?
C12 C19 C9 120.59(19) . . ?
C12 C19 H19 119.7 . . ?
O8 C21 H21A 109.4 . . ?
O8 C21 H21B 109.4 . . ?
O8 C21 C23 111.0(2) . . ?
H21A C21 H21B 108.0 . . ?
C23 C21 H21A 109.4 . . ?
C23 C21 H21B 109.4 . . ?
O8 C22 H22A 109.3 . . ?
O8 C22 H22B 109.3 . . ?
O8 C22 C25 111.6(2) . . ?
H22A C22 H22B 108.0 . . ?
C25 C22 H22A 109.3 . . ?
C25 C22 H22B 109.3 . . ?
N11 C23 C21 108.80(19) . . ?
N11 C23 H23A 109.9 . . ?
N11 C23 H23B 109.9 . . ?
C21 C23 H23A 109.9 . . ?
C21 C23 H23B 109.9 . . ?
H23A C23 H23B 108.3 . . ?
F10 C24 C6 113.8(2) . . ?
F10 C24 F14 104.5(2) . . ?
F10 C24 F20 105.0(2) . . ?
F14 C24 C6 112.9(2) . . ?
F14 C24 F20 106.8(2) . . ?
F20 C24 C6 113.1(2) . . ?
N11 C25 C22 109.6(2) . . ?
N11 C25 H25A 109.7 . . ?
N11 C25 H25B 109.7 . . ?
C22 C25 H25A 109.7 . . ?
C22 C25 H25B 109.7 . . ?
H25A C25 H25B 108.2 . . ?

loop_
_geom_bond_atom_site_label_1
_geom_bond_atom_site_label_2
_geom_bond_distance
_geom_bond_site_symmetry_2
_geom_bond_publ_flag
S1 C4 1.7678(18) . ?
S1 C5 1.7735(17) . ?
N2 C3 1.395(2) . ?
N2 C13 1.271(2) . ?
C3 C4 1.405(2) . ?
C3 C9 1.396(2) . ?
C4 C18 1.393(2) . ?
C5 C6 1.398(2) . ?
C5 C7 1.387(2) . ?
C6 C16 1.389(3) . ?
C6 C24 1.492(3) . ?
C7 H7 0.9300 . ?
C7 C17 1.375(3) . ?
O8 C21 1.418(3) . ?
O8 C22 1.414(3) . ?
C9 H9 0.9300 . ?
C9 C19 1.385(3) . ?
F10 C24 1.322(3) . ?
N11 C13 1.336(2) . ?
N11 C23 1.451(3) . ?
N11 C25 1.448(3) . ?
C12 H12 0.9300 . ?
C12 C18 1.380(3) . ?
C12 C19 1.378(3) . ?
C13 H13 0.9300 . ?
F14 C24 1.325(3) . ?
C15 H15 0.9300 . ?
C15 C16 1.374(3) . ?
C15 C17 1.365(3) . ?
C16 H16 0.9300 . ?
C17 H17 0.9300 . ?
C18 H18 0.9300 . ?
C19 H19 0.9300 . ?
F20 C24 1.327(3) . ?
C21 H21A 0.9700 . ?
C21 H21B 0.9700 . ?
C21 C23 1.488(3) . ?
C22 H22A 0.9700 . ?
C22 H22B 0.9700 . ?
C22 C25 1.469(3) . ?
C23 H23A 0.9700 . ?
C23 H23B 0.9700 . ?
C25 H25A 0.9700 . ?
C25 H25B 0.9700 . ?

loop_
_geom_torsion_atom_site_label_1
_geom_torsion_atom_site_label_2
_geom_torsion_atom_site_label_3
_geom_torsion_atom_site_label_4
_geom_torsion
_geom_torsion_site_symmetry_1
_geom_torsion_site_symmetry_2
_geom_torsion_site_symmetry_3
_geom_torsion_site_symmetry_4
_geom_torsion_publ_flag
S1 C4 C18 C12 -176.62(16) . . . . ?
S1 C5 C6 C16 -177.64(16) . . . . ?
S1 C5 C6 C24 3.5(3) . . . . ?
S1 C5 C7 C17 178.01(15) . . . . ?
N2 C3 C4 S1 2.7(2) . . . . ?
N2 C3 C4 C18 -172.98(15) . . . . ?
N2 C3 C9 C19 173.02(16) . . . . ?
C3 N2 C13 N11 -177.43(18) . . . . ?
C3 C4 C18 C12 -0.8(3) . . . . ?
C3 C9 C19 C12 0.3(3) . . . . ?
C4 S1 C5 C6 -158.79(15) . . . . ?
C4 S1 C5 C7 22.99(17) . . . . ?
C4 C3 C9 C19 -2.5(3) . . . . ?
C5 S1 C4 C3 58.61(16) . . . . ?
C5 S1 C4 C18 -125.62(15) . . . . ?
C5 C6 C16 C15 -0.6(3) . . . . ?
C5 C6 C24 F10 -50.5(3) . . . . ?
C5 C6 C24 F14 68.4(3) . . . . ?
C5 C6 C24 F20 -170.2(2) . . . . ?
C5 C7 C17 C15 -0.1(3) . . . . ?
C6 C5 C7 C17 -0.3(3) . . . . ?
C7 C5 C6 C16 0.6(3) . . . . ?
C7 C5 C6 C24 -178.19(19) . . . . ?
O8 C21 C23 N11 -55.5(3) . . . . ?
O8 C22 C25 N11 54.7(3) . . . . ?
C9 C3 C4 S1 178.42(13) . . . . ?
C9 C3 C4 C18 2.7(2) . . . . ?
C13 N2 C3 C4 -141.25(17) . . . . ?
C13 N2 C3 C9 43.3(2) . . . . ?
C13 N11 C23 C21 -132.7(2) . . . . ?
C13 N11 C25 C22 133.0(2) . . . . ?
C16 C6 C24 F10 130.7(2) . . . . ?
C16 C6 C24 F14 -110.5(2) . . . . ?
C16 C6 C24 F20 11.0(3) . . . . ?
C16 C15 C17 C7 0.2(4) . . . . ?
C17 C15 C16 C6 0.2(4) . . . . ?
C18 C12 C19 C9 1.7(3) . . . . ?
C19 C12 C18 C4 -1.5(3) . . . . ?
C21 O8 C22 C25 -60.8(3) . . . . ?
C22 O8 C21 C23 61.2(3) . . . . ?
C23 N11 C13 N2 2.3(3) . . . . ?
C23 N11 C25 C22 -51.5(3) . . . . ?
C24 C6 C16 C15 178.2(2) . . . . ?
C25 N11 C13 N2 177.5(2) . . . . ?
C25 N11 C23 C21 51.8(3) . . . . ?
